data_7000498
loop_
_publ_author_name
'Redshaw, Carl'
'Homden, Damien'
'Hughes, David L.'
'Wright, Joseph A.'
'Elsegood, Mark R. J.'

_publ_section_title
;
 New structural motifs in chromium(iii) calix[4 and 6]arene chemistry
;
_journal_issue 7
_journal_name_full 'Dalton Transactions'
_journal_page_first 1231
_journal_page_last 1242
_journal_paper_doi 10.1039/b813313a
_journal_year 2009
_chemical_formula_moiety 'C54 H72 Cl2 Cr Li N2 O4, 3(C2 H3 N)'
_chemical_formula_structural '[Cr(di-propyl-calix-4)Cl2.Li(NCMe)2].3(MeCN)'
_chemical_formula_sum 'C60 H81 Cl2 Cr Li N5 O4'
_chemical_formula_weight 1066.14
_chemical_name_common 'Conmpound 7'
_space_group_IT_number 2
_symmetry_cell_setting triclinic
_symmetry_space_group_name_Hall '-P 1 (-1/2*x+1/2*z,-y,1/2*x+1/2*z)'
_symmetry_space_group_name_H-M 'B -1'
_atom_sites_solution_hydrogens geom
_atom_sites_solution_primary direct
_atom_sites_solution_secondary difmap
_cell_angle_alpha 93.354(2)
_cell_angle_beta 100.909(2)
_cell_angle_gamma 96.853(2)
_cell_formula_units_Z 4
_cell_length_a 13.7888(3)
_cell_length_b 20.6256(4)
_cell_length_c 21.5347(4)
_cell_measurement_temperature 140(1)
_cell_volume 5950.2(2)
_computing_cell_refinement
;
CrysAlis RED, Oxford Diffraction Ltd., Version 1.171.29.9
;
_computing_data_collection
;
CrysAlis CCD, Oxford Diffraction Ltd., Version 1.171.29.9
;
_computing_data_reduction
;
CrysAlis RED, Oxford Diffraction Ltd., Version 1.171.29.9
;
_computing_molecular_graphics 'CAMERON (Watkin <i>et al</i>, 1993)'
_computing_publication_material
;
SHELXL-97 (Sheldrick, 2008), PLATON (Spek, 2003), WinGX (Farrugia, 1999)
and enCIFer (Allen <i>et al.</i>, 2004)
;
_computing_structure_refinement 'SHELXL-97 (Sheldrick, 2008)'
_computing_structure_solution 'SHELXS-97 (Sheldrick, 2008)'
_diffrn_ambient_temperature 140(1)
_diffrn_detector_area_resol_mean 16.0050
_diffrn_measured_fraction_theta_full 0.987
_diffrn_measured_fraction_theta_max 0.987
_diffrn_measurement_device_type 'Oxford Diffraction Xcalibur 3/CCD'
_diffrn_measurement_method 'Thin slice \f and \w scans'
_diffrn_radiation_monochromator graphite
_diffrn_radiation_source 'Enhance (Mo) X-ray Source'
_diffrn_radiation_type Mo-K\a
_diffrn_radiation_wavelength 0.71073
_diffrn_reflns_av_R_equivalents 0.0490
_diffrn_reflns_av_sigmaI/netI 0.0697
_diffrn_reflns_limit_h_max 17
_diffrn_reflns_limit_h_min -17
_diffrn_reflns_limit_k_max 26
_diffrn_reflns_limit_k_min -26
_diffrn_reflns_limit_l_max 27
_diffrn_reflns_limit_l_min -27
_diffrn_reflns_number 39496
_diffrn_reflns_theta_full 27.50
_diffrn_reflns_theta_max 27.50
_diffrn_reflns_theta_min 3.53
_exptl_absorpt_coefficient_mu 0.330
_exptl_absorpt_correction_T_max 0.930
_exptl_absorpt_correction_T_min 0.844
_exptl_absorpt_correction_type multi-scan
_exptl_absorpt_process_details
;
CrysAlis RED, Oxford Diffraction Ltd., Version 1.171.29.9
Empirical absorption correction using spherical harmonics,
implemented in SCALE3 ABSPACK scaling algorithm.
;
_exptl_crystal_colour blue-grey
_exptl_crystal_density_diffrn 1.190
_exptl_crystal_density_method 'not measured'
_exptl_crystal_description prism
_exptl_crystal_F_000 2276
_exptl_crystal_size_max 0.38
_exptl_crystal_size_mid 0.35
_exptl_crystal_size_min 0.22
_refine_diff_density_max 0.789
_refine_diff_density_min -0.583
_refine_diff_density_rms 0.063
_refine_ls_extinction_method none
_refine_ls_goodness_of_fit_ref 1.069
_refine_ls_hydrogen_treatment constr
_refine_ls_matrix_type full
_refine_ls_number_parameters 719
_refine_ls_number_reflns 13465
_refine_ls_number_restraints 0
_refine_ls_restrained_S_all 1.069
_refine_ls_R_factor_all 0.1000
_refine_ls_R_factor_gt 0.0588
_refine_ls_shift/su_max 0.013
_refine_ls_shift/su_mean 0.000
_refine_ls_structure_factor_coef Fsqd
_refine_ls_weighting_details 'calc w=1/[\s^2^(Fo^2^)+(0.0841P)^2^] where P=(Fo^2^+2Fc^2^)/3'
_refine_ls_weighting_scheme calc
_refine_ls_wR_factor_gt 0.1453
_refine_ls_wR_factor_ref 0.1587
_reflns_number_gt 8815
_reflns_number_total 13465
_reflns_threshold_expression I>2\s(I)
_cod_data_source_file b813313a.txt
_cod_data_source_block 7
_cod_depositor_comments
;
The following automatic conversions were performed:
'_symmetry_cell_setting' value 'Triclinic' changed to 'triclinic'
according to '/home/saulius/struct/CIF-dictionaries/cif_core.dic'
dictionary named 'cif_core.dic' version 2.4.1 from 2010-06-29.

Automatic conversion script
Id: cif_fix_enum 1527 2010-12-29 10:47:43Z saulius 
;
_cod_original_sg_symbol_Hall '-B 1'
_cod_database_code 7000498

loop_
_symmetry_equiv_pos_as_xyz
'x, y, z'
'x+1/2, y, z+1/2'
'-x, -y, -z'
'-x+1/2, -y, -z+1/2'

loop_
_atom_site_label
_atom_site_type_symbol
_atom_site_fract_x
_atom_site_fract_y
_atom_site_fract_z
_atom_site_U_iso_or_equiv
_atom_site_adp_type
_atom_site_occupancy
_atom_site_symmetry_multiplicity
_atom_site_calc_flag
_atom_site_refinement_flags
_atom_site_disorder_assembly
_atom_site_disorder_group
Cr1 Cr 0.27581(3) 0.219359(19) 0.563037(18) 0.01925(11) Uani 1 1 d . . .
Cl1 Cl 0.11398(5) 0.16497(3) 0.54825(3) 0.03420(18) Uani 1 1 d . . .
Cl2 Cl 0.26842(6) 0.22500(4) 0.45582(3) 0.03741(19) Uani 1 1 d . . .
C103 C 0.0489(3) 0.4059(2) 0.4727(2) 0.0869(17) Uani 1 1 d . . .
H10A H 0.0587 0.4429 0.4485 0.130 Uiso 1 1 calc R . .
H10B H 0.0144 0.4173 0.5057 0.130 Uiso 1 1 calc R . .
H10C H 0.0101 0.3698 0.4455 0.130 Uiso 1 1 calc R . .
C102 C 0.1495(3) 0.38655(19) 0.5021(2) 0.0807(16) Uani 1 1 d . . .
H10D H 0.1852 0.3765 0.4688 0.097 Uiso 1 1 calc R . .
H10E H 0.1886 0.4230 0.5298 0.097 Uiso 1 1 calc R . .
C101 C 0.1378(2) 0.33084(16) 0.53780(15) 0.0407(8) Uani 1 1 d . . .
H10F H 0.1018 0.2943 0.5089 0.049 Uiso 1 1 calc R . .
H10G H 0.0964 0.3403 0.5681 0.049 Uiso 1 1 calc R . .
O1 O 0.22929(12) 0.30995(8) 0.57250(8) 0.0222(4) Uani 1 1 d . . .
C11 C 0.28232(18) 0.35316(12) 0.62491(11) 0.0197(5) Uani 1 1 d . . .
C12 C 0.25313(18) 0.34949(12) 0.68291(12) 0.0194(5) Uani 1 1 d . . .
C13 C 0.30829(18) 0.39176(12) 0.73353(11) 0.0199(5) Uani 1 1 d . . .
H13 H 0.2897 0.3905 0.7728 0.024 Uiso 1 1 calc R . .
C14 C 0.38989(18) 0.43559(12) 0.72759(12) 0.0207(5) Uani 1 1 d . . .
C141 C 0.4507(2) 0.48275(13) 0.78230(12) 0.0266(6) Uani 1 1 d . . .
C142 C 0.5542(2) 0.46179(17) 0.80155(16) 0.0466(9) Uani 1 1 d . . .
H14A H 0.5928 0.4913 0.8359 0.070 Uiso 1 1 calc R . .
H14B H 0.5869 0.4627 0.7660 0.070 Uiso 1 1 calc R . .
H14C H 0.5478 0.4181 0.8149 0.070 Uiso 1 1 calc R . .
C143 C 0.4616(3) 0.55241(14) 0.76105(16) 0.0453(8) Uani 1 1 d . . .
H14D H 0.5002 0.5819 0.7955 0.068 Uiso 1 1 calc R . .
H14E H 0.3969 0.5657 0.7487 0.068 Uiso 1 1 calc R . .
H14F H 0.4948 0.5533 0.7256 0.068 Uiso 1 1 calc R . .
C144 C 0.4000(2) 0.48470(16) 0.83970(13) 0.0369(7) Uani 1 1 d . . .
H14G H 0.4404 0.5147 0.8730 0.055 Uiso 1 1 calc R . .
H14H H 0.3921 0.4417 0.8544 0.055 Uiso 1 1 calc R . .
H14I H 0.3358 0.4989 0.8276 0.055 Uiso 1 1 calc R . .
C15 C 0.41782(19) 0.43482(12) 0.66846(12) 0.0213(5) Uani 1 1 d . . .
H15 H 0.4737 0.4628 0.6639 0.026 Uiso 1 1 calc R . .
C16 C 0.36561(18) 0.39402(11) 0.61633(11) 0.0193(5) Uani 1 1 d . . .
C17 C 0.4003(2) 0.39549(13) 0.55367(12) 0.0245(6) Uani 1 1 d . . .
H17A H 0.3433 0.3798 0.5201 0.029 Uiso 1 1 calc R . .
H17B H 0.4211 0.4409 0.5475 0.029 Uiso 1 1 calc R . .
O2 O 0.40872(12) 0.26392(8) 0.58727(7) 0.0174(3) Uani 1 1 d . . .
C21 C 0.47786(18) 0.29032(12) 0.55658(11) 0.0199(5) Uani 1 1 d . . .
C22 C 0.4839(2) 0.35673(12) 0.54507(12) 0.0240(6) Uani 1 1 d . . .
C23 C 0.5619(2) 0.38440(14) 0.51895(15) 0.0384(7) Uani 1 1 d . . .
H23 H 0.5668 0.4288 0.5126 0.046 Uiso 1 1 calc R . .
C24 C 0.6330(2) 0.34824(15) 0.50186(18) 0.0473(9) Uani 1 1 d . . .
C241 C 0.7145(4) 0.38077(18) 0.4700(3) 0.0870(18) Uani 1 1 d . . .
C242 C 0.7691(3) 0.33308(19) 0.4408(2) 0.0744(14) Uani 1 1 d . . .
H24A H 0.7221 0.2995 0.4148 0.112 Uiso 1 1 calc R . .
H24B H 0.8104 0.3135 0.4736 0.112 Uiso 1 1 calc R . .
H24C H 0.8100 0.3554 0.4151 0.112 Uiso 1 1 calc R . .
C243 C 0.7756(4) 0.4347(2) 0.5108(3) 0.107(2) Uani 1 1 d . . .
H24D H 0.7335 0.4622 0.5274 0.161 Uiso 1 1 calc R . .
H24E H 0.8163 0.4598 0.4868 0.161 Uiso 1 1 calc R . .
H24F H 0.8176 0.4178 0.5452 0.161 Uiso 1 1 calc R . .
C244 C 0.6608(5) 0.4131(3) 0.4073(3) 0.119(3) Uani 1 1 d . . .
H24G H 0.6195 0.3793 0.3782 0.179 Uiso 1 1 calc R . .
H24H H 0.7108 0.4346 0.3871 0.179 Uiso 1 1 calc R . .
H24I H 0.6205 0.4445 0.4197 0.179 Uiso 1 1 calc R . .
C25 C 0.6239(2) 0.28192(14) 0.51284(16) 0.0390(7) Uani 1 1 d . . .
H25 H 0.6705 0.2566 0.5019 0.047 Uiso 1 1 calc R . .
C26 C 0.54736(19) 0.25251(12) 0.53953(12) 0.0230(5) Uani 1 1 d . . .
C27 C 0.53269(19) 0.17883(12) 0.54256(12) 0.0226(5) Uani 1 1 d . . .
H27A H 0.5918 0.1622 0.5334 0.027 Uiso 1 1 calc R . .
H27B H 0.4775 0.1605 0.5088 0.027 Uiso 1 1 calc R . .
C303 C 0.3093(2) -0.01508(14) 0.44155(14) 0.0396(7) Uani 1 1 d . . .
H30A H 0.3516 -0.0295 0.4143 0.059 Uiso 1 1 calc R . .
H30B H 0.2466 -0.0084 0.4163 0.059 Uiso 1 1 calc R . .
H30C H 0.2984 -0.0478 0.4703 0.059 Uiso 1 1 calc R . .
C302 C 0.3592(2) 0.04900(14) 0.47918(14) 0.0347(7) Uani 1 1 d . . .
H30D H 0.4229 0.0425 0.5043 0.042 Uiso 1 1 calc R . .
H30E H 0.3712 0.0820 0.4502 0.042 Uiso 1 1 calc R . .
C301 C 0.2943(2) 0.07208(14) 0.52178(14) 0.0335(7) Uani 1 1 d . . .
H30F H 0.2313 0.0790 0.4959 0.040 Uiso 1 1 calc R . .
H30G H 0.2806 0.0379 0.5492 0.040 Uiso 1 1 calc R . .
O3 O 0.33710(13) 0.13257(8) 0.56137(8) 0.0217(4) Uani 1 1 d . . .
C31 C 0.4178(2) 0.12845(12) 0.61140(11) 0.0219(5) Uani 1 1 d . . .
C32 C 0.5127(2) 0.15263(12) 0.60390(11) 0.0230(5) Uani 1 1 d . . .
C33 C 0.5908(2) 0.15214(13) 0.65441(13) 0.0364(7) Uani 1 1 d . . .
H33 H 0.6550 0.1679 0.6499 0.044 Uiso 1 1 calc R . .
C34 C 0.5769(3) 0.12872(15) 0.71225(14) 0.0505(10) Uani 1 1 d . . .
C341 C 0.6669(4) 0.12875(18) 0.76565(18) 0.0850(18) Uani 1 1 d . . .
C342 C 0.7150(4) 0.19950(18) 0.78570(18) 0.0752(15) Uani 1 1 d . . .
H34A H 0.6679 0.2239 0.8010 0.113 Uiso 1 1 calc R . .
H34B H 0.7346 0.2192 0.7499 0.113 Uiso 1 1 calc R . .
H34C H 0.7725 0.1998 0.8188 0.113 Uiso 1 1 calc R . .
C343 C 0.7421(4) 0.0896(2) 0.7411(3) 0.134(3) Uani 1 1 d . . .
H34D H 0.7121 0.0452 0.7289 0.202 Uiso 1 1 calc R . .
H34E H 0.8000 0.0903 0.7740 0.202 Uiso 1 1 calc R . .
H34F H 0.7612 0.1090 0.7050 0.202 Uiso 1 1 calc R . .
C344 C 0.6358(6) 0.0981(2) 0.8243(2) 0.139(3) Uani 1 1 d . . .
H34G H 0.6071 0.0533 0.8128 0.208 Uiso 1 1 calc R . .
H34H H 0.5878 0.1222 0.8388 0.208 Uiso 1 1 calc R . .
H34I H 0.6935 0.0999 0.8576 0.208 Uiso 1 1 calc R . .
C35 C 0.4803(4) 0.10688(15) 0.71742(13) 0.0541(12) Uani 1 1 d . . .
H35 H 0.4695 0.0912 0.7555 0.065 Uiso 1 1 calc R . .
C36 C 0.3986(3) 0.10715(13) 0.66863(13) 0.0363(8) Uani 1 1 d . . .
C37 C 0.2943(3) 0.08508(14) 0.67861(17) 0.0541(11) Uani 1 1 d . . .
H37A H 0.2960 0.0459 0.7013 0.065 Uiso 1 1 calc R . .
H37B H 0.2515 0.0730 0.6373 0.065 Uiso 1 1 calc R . .
O4 O 0.29693(12) 0.21912(8) 0.65365(7) 0.0186(4) Uani 1 1 d . . .
C41 C 0.2419(2) 0.19744(12) 0.69502(11) 0.0228(5) Uani 1 1 d . . .
C42 C 0.2464(3) 0.13442(13) 0.71459(14) 0.0410(8) Uani 1 1 d . . .
C43 C 0.1970(3) 0.11525(15) 0.76246(17) 0.0610(12) Uani 1 1 d . . .
H43 H 0.2008 0.0734 0.7758 0.073 Uiso 1 1 calc R . .
C44 C 0.1421(3) 0.15604(14) 0.79114(15) 0.0466(9) Uani 1 1 d . . .
C441 C 0.0894(4) 0.13247(16) 0.8441(2) 0.0742(15) Uani 1 1 d . . .
C442 C 0.1680(5) 0.1249(3) 0.9018(2) 0.124(3) Uani 1 1 d . . .
H44A H 0.1362 0.1101 0.9353 0.185 Uiso 1 1 calc R . .
H44B H 0.2082 0.1664 0.9155 0.185 Uiso 1 1 calc R . .
H44C H 0.2094 0.0935 0.8910 0.185 Uiso 1 1 calc R . .
C443 C 0.0243(5) 0.06601(18) 0.8211(3) 0.146(3) Uani 1 1 d . . .
H44D H -0.0093 0.0515 0.8540 0.218 Uiso 1 1 calc R . .
H44E H 0.0658 0.0342 0.8113 0.218 Uiso 1 1 calc R . .
H44F H -0.0240 0.0710 0.7839 0.218 Uiso 1 1 calc R . .
C444 C 0.0210(3) 0.18055(16) 0.86246(18) 0.0664(13) Uani 1 1 d . . .
H44G H -0.0111 0.1637 0.8951 0.100 Uiso 1 1 calc R . .
H44H H -0.0285 0.1860 0.8260 0.100 Uiso 1 1 calc R . .
H44I H 0.0598 0.2221 0.8778 0.100 Uiso 1 1 calc R . .
C45 C 0.1354(2) 0.21733(13) 0.76862(12) 0.0288(6) Uani 1 1 d . . .
H45 H 0.0973 0.2451 0.7860 0.035 Uiso 1 1 calc R . .
C46 C 0.18391(19) 0.23879(12) 0.72071(12) 0.0218(5) Uani 1 1 d . . .
C47 C 0.16449(19) 0.30256(13) 0.69250(12) 0.0244(6) Uani 1 1 d . . .
H47A H 0.1290 0.3258 0.7195 0.029 Uiso 1 1 calc R . .
H47B H 0.1200 0.2920 0.6516 0.029 Uiso 1 1 calc R . .
Li1 Li 0.4324(4) 0.2658(2) 0.6822(2) 0.0296(10) Uani 1 1 d . . .
N1 N 0.4420(2) 0.25658(13) 0.78096(12) 0.0428(7) Uani 1 1 d . . .
C51 C 0.4481(3) 0.23739(15) 0.82951(15) 0.0468(9) Uani 1 1 d . . .
C52 C 0.4564(4) 0.2116(2) 0.89208(18) 0.0825(15) Uani 1 1 d . . .
H52A H 0.5252 0.2096 0.9097 0.124 Uiso 1 1 calc R . .
H52B H 0.4197 0.1685 0.8878 0.124 Uiso 1 1 calc R . .
H52C H 0.4297 0.2399 0.9197 0.124 Uiso 1 1 calc R . .
N2 N 0.5758(2) 0.31729(13) 0.69663(12) 0.0370(6) Uani 1 1 d . . .
C61 C 0.6446(2) 0.35249(15) 0.69430(14) 0.0356(7) Uani 1 1 d . . .
C62 C 0.7309(3) 0.39801(19) 0.6909(2) 0.0610(11) Uani 1 1 d . . .
H62A H 0.7117 0.4302 0.6621 0.092 Uiso 1 1 calc R . .
H62B H 0.7795 0.3748 0.6759 0.092 Uiso 1 1 calc R . .
H62C H 0.7591 0.4194 0.7323 0.092 Uiso 1 1 calc R . .
N7 N 0.3596(3) 0.4572(2) 0.3740(2) 0.0867(12) Uani 1 1 d . . .
C71 C 0.3720(3) 0.4047(2) 0.37110(18) 0.0596(10) Uani 1 1 d . . .
C72 C 0.3927(5) 0.3380(2) 0.3679(2) 0.0896(17) Uani 1 1 d . . .
H72A H 0.4012 0.3254 0.3258 0.134 Uiso 1 1 calc R . .
H72B H 0.3382 0.3098 0.3778 0.134 Uiso 1 1 calc R . .
H72C H 0.4526 0.3344 0.3978 0.134 Uiso 1 1 calc R . .
N8 N 0.5942(5) -0.0328(3) 0.1334(4) 0.075(2) Uani 0.50 1 d P . .
C81 C 0.5512(5) 0.0108(4) 0.1412(3) 0.0466(17) Uani 0.50 1 d P . .
C82 C 0.5000(5) 0.0656(4) 0.1519(3) 0.0487(17) Uani 0.50 1 d P . .
H82A H 0.4553 0.0547 0.1801 0.073 Uiso 0.50 1 calc PR . .
H82B H 0.4628 0.0760 0.1123 0.073 Uiso 0.50 1 calc PR . .
H82C H 0.5475 0.1026 0.1706 0.073 Uiso 0.50 1 calc PR . .
N83 N 0.6268(6) -0.0676(4) 0.0401(5) 0.100(3) Uani 0.50 1 d P . .
C84 C 0.5643(6) -0.0368(4) 0.0403(4) 0.058(2) Uani 0.50 1 d P . .
C85 C 0.4855(6) 0.0023(4) 0.0409(4) 0.063(2) Uani 0.50 1 d P . .
H85A H 0.4510 0.0049 -0.0018 0.095 Uiso 0.50 1 calc PR . .
H85B H 0.5129 0.0455 0.0597 0.095 Uiso 0.50 1 calc PR . .
H85C H 0.4399 -0.0173 0.0652 0.095 Uiso 0.50 1 calc PR . .
N9 N 0.3819(7) 0.2724(5) 0.1897(5) 0.087(3) Uani 0.50 1 d P A 1
C91 C 0.3967(6) 0.2271(5) 0.1641(5) 0.064(2) Uani 0.50 1 d P A 1
C92 C 0.4187(6) 0.1671(4) 0.1364(4) 0.068(2) Uani 0.50 1 d P A 1
H92A H 0.4194 0.1711 0.0923 0.102 Uiso 0.50 1 calc PR A 1
H92B H 0.3687 0.1319 0.1405 0.102 Uiso 0.50 1 calc PR A 1
H92C H 0.4827 0.1582 0.1578 0.102 Uiso 0.50 1 calc PR A 1
N93 N 0.3891(9) 0.2983(9) 0.1326(10) 0.203(10) Uani 0.50 1 d P B 2
C94 C 0.3807(7) 0.2539(6) 0.1044(7) 0.093(4) Uani 0.50 1 d P B 2
C95 C 0.3665(6) 0.1953(5) 0.0668(5) 0.073(3) Uani 0.50 1 d P B 2
H95A H 0.3411 0.1603 0.0893 0.109 Uiso 0.50 1 calc PR B 2
H95B H 0.4289 0.1865 0.0568 0.109 Uiso 0.50 1 calc PR B 2
H95C H 0.3197 0.1984 0.0283 0.109 Uiso 0.50 1 calc PR B 2

loop_
_atom_site_aniso_label
_atom_site_aniso_U_11
_atom_site_aniso_U_22
_atom_site_aniso_U_33
_atom_site_aniso_U_23
_atom_site_aniso_U_13
_atom_site_aniso_U_12
Cr1 0.0217(2) 0.0180(2) 0.0167(2) -0.00126(15) 0.00412(15) -0.00206(16)
Cl1 0.0238(3) 0.0312(4) 0.0435(4) -0.0091(3) 0.0074(3) -0.0077(3)
Cl2 0.0459(4) 0.0468(5) 0.0158(3) -0.0010(3) 0.0017(3) -0.0005(4)
C103 0.068(3) 0.047(2) 0.121(4) 0.011(2) -0.052(3) 0.019(2)
C102 0.065(3) 0.039(2) 0.114(4) 0.024(2) -0.044(3) 0.004(2)
C101 0.0292(16) 0.048(2) 0.0402(17) 0.0127(15) -0.0099(13) 0.0085(15)
O1 0.0207(9) 0.0229(9) 0.0215(9) 0.0039(7) -0.0005(7) 0.0032(7)
C11 0.0208(12) 0.0152(12) 0.0226(12) 0.0031(10) 0.0012(10) 0.0048(10)
C12 0.0185(12) 0.0159(12) 0.0262(13) 0.0061(10) 0.0061(10) 0.0070(10)
C13 0.0226(13) 0.0169(12) 0.0222(12) 0.0046(10) 0.0071(10) 0.0057(10)
C14 0.0236(13) 0.0142(12) 0.0262(13) 0.0015(10) 0.0069(10) 0.0067(10)
C141 0.0262(14) 0.0234(14) 0.0299(14) -0.0039(11) 0.0076(11) 0.0017(11)
C142 0.0299(16) 0.047(2) 0.056(2) -0.0214(16) -0.0021(15) 0.0042(15)
C143 0.065(2) 0.0207(15) 0.0495(19) -0.0114(13) 0.0231(17) -0.0065(15)
C144 0.0360(17) 0.0414(18) 0.0303(15) -0.0070(13) 0.0072(13) -0.0027(14)
C15 0.0215(13) 0.0125(12) 0.0327(14) 0.0032(10) 0.0121(11) 0.0017(10)
C16 0.0223(13) 0.0137(12) 0.0241(13) 0.0050(10) 0.0077(10) 0.0053(10)
C17 0.0315(14) 0.0194(13) 0.0266(13) 0.0076(10) 0.0122(11) 0.0057(11)
O2 0.0203(9) 0.0160(8) 0.0157(8) 0.0014(6) 0.0051(7) -0.0007(7)
C21 0.0221(12) 0.0202(13) 0.0168(12) 0.0007(9) 0.0056(10) -0.0016(10)
C22 0.0293(14) 0.0192(13) 0.0256(13) 0.0013(10) 0.0128(11) 0.0004(11)
C23 0.0489(19) 0.0170(14) 0.058(2) 0.0050(13) 0.0357(16) -0.0008(13)
C24 0.0469(19) 0.0218(15) 0.084(3) 0.0014(16) 0.0461(19) -0.0044(14)
C241 0.093(3) 0.0259(19) 0.174(5) 0.008(2) 0.110(4) 0.002(2)
C242 0.070(3) 0.046(2) 0.127(4) 0.004(2) 0.079(3) -0.008(2)
C243 0.081(3) 0.051(3) 0.202(6) -0.035(3) 0.100(4) -0.034(2)
C244 0.147(5) 0.095(4) 0.173(6) 0.078(4) 0.133(5) 0.048(4)
C25 0.0345(16) 0.0231(15) 0.066(2) -0.0040(14) 0.0318(15) 0.0000(13)
C26 0.0250(13) 0.0175(13) 0.0276(13) 0.0008(10) 0.0099(11) -0.0004(11)
C27 0.0246(13) 0.0196(13) 0.0252(13) -0.0007(10) 0.0102(10) 0.0018(11)
C303 0.054(2) 0.0260(15) 0.0364(17) -0.0140(13) 0.0086(14) 0.0040(14)
C302 0.0355(16) 0.0313(16) 0.0364(16) -0.0129(12) 0.0114(13) 0.0014(13)
C301 0.0362(16) 0.0222(14) 0.0397(16) -0.0142(12) 0.0133(13) -0.0075(12)
O3 0.0264(9) 0.0153(9) 0.0230(9) -0.0060(7) 0.0089(7) -0.0023(7)
C31 0.0370(15) 0.0122(12) 0.0183(12) -0.0011(9) 0.0099(11) 0.0053(11)
C32 0.0352(15) 0.0139(12) 0.0198(12) -0.0021(10) 0.0037(11) 0.0071(11)
C33 0.0496(19) 0.0208(14) 0.0331(16) -0.0093(12) -0.0098(14) 0.0160(14)
C34 0.099(3) 0.0203(16) 0.0256(16) -0.0070(12) -0.0153(18) 0.0289(19)
C341 0.152(5) 0.034(2) 0.045(2) -0.0158(16) -0.053(3) 0.041(2)
C342 0.120(4) 0.042(2) 0.045(2) -0.0172(17) -0.039(2) 0.033(2)
C343 0.165(5) 0.082(3) 0.115(4) -0.060(3) -0.106(4) 0.094(4)
C344 0.285(9) 0.042(3) 0.046(3) 0.011(2) -0.074(4) 0.017(4)
C35 0.134(4) 0.0200(16) 0.0142(14) 0.0048(11) 0.0162(19) 0.031(2)
C36 0.079(2) 0.0140(13) 0.0270(15) 0.0045(11) 0.0303(15) 0.0173(14)
C37 0.112(3) 0.0126(14) 0.060(2) 0.0063(14) 0.070(2) 0.0109(17)
O4 0.0254(9) 0.0149(8) 0.0167(8) 0.0017(6) 0.0091(7) 0.0002(7)
C41 0.0356(15) 0.0151(12) 0.0185(12) -0.0007(9) 0.0115(11) -0.0020(11)
C42 0.080(2) 0.0151(14) 0.0418(17) 0.0042(12) 0.0448(17) 0.0096(15)
C43 0.128(4) 0.0164(15) 0.065(2) 0.0142(15) 0.078(2) 0.0182(19)
C44 0.089(3) 0.0178(14) 0.0486(19) 0.0027(13) 0.0537(19) 0.0042(16)
C441 0.153(4) 0.0223(17) 0.083(3) 0.0171(18) 0.101(3) 0.024(2)
C442 0.248(8) 0.100(4) 0.096(4) 0.072(3) 0.138(5) 0.120(5)
C443 0.269(8) 0.0209(19) 0.207(6) -0.005(3) 0.223(6) -0.012(3)
C444 0.124(4) 0.0283(18) 0.073(3) 0.0066(17) 0.084(3) 0.012(2)
C45 0.0420(16) 0.0179(13) 0.0301(14) -0.0033(11) 0.0205(12) -0.0008(12)
C46 0.0262(13) 0.0143(12) 0.0250(13) -0.0007(10) 0.0099(10) -0.0036(10)
C47 0.0209(13) 0.0236(14) 0.0295(14) 0.0038(11) 0.0079(11) 0.0011(11)
Li1 0.034(3) 0.030(3) 0.023(2) 0.0018(19) 0.0015(19) 0.003(2)
N1 0.0562(18) 0.0433(16) 0.0259(14) -0.0017(12) 0.0011(12) 0.0081(14)
C51 0.076(3) 0.0294(17) 0.0311(18) -0.0046(13) 0.0021(16) 0.0079(17)
C52 0.155(5) 0.052(3) 0.037(2) 0.0142(18) 0.010(2) 0.006(3)
N2 0.0355(15) 0.0337(15) 0.0369(14) -0.0063(11) -0.0024(11) 0.0050(12)
C61 0.0331(17) 0.0328(17) 0.0379(17) -0.0078(13) -0.0008(13) 0.0100(14)
C62 0.039(2) 0.051(2) 0.091(3) -0.004(2) 0.013(2) -0.0021(17)
N7 0.109(3) 0.055(2) 0.104(3) 0.004(2) 0.044(3) 0.011(2)
C71 0.085(3) 0.044(2) 0.054(2) 0.0044(18) 0.034(2) -0.009(2)
C72 0.174(6) 0.040(2) 0.064(3) 0.006(2) 0.051(3) 0.004(3)
N8 0.048(4) 0.053(4) 0.118(7) 0.016(4) 0.001(4) 0.004(3)
C81 0.033(4) 0.053(4) 0.052(4) 0.025(3) 0.004(3) -0.004(3)
C82 0.038(4) 0.056(5) 0.055(4) 0.026(4) 0.013(3) 0.000(3)
N83 0.049(5) 0.060(5) 0.177(10) 0.031(6) -0.007(5) -0.008(4)
C84 0.043(4) 0.046(4) 0.076(5) 0.017(4) -0.001(4) -0.010(4)
C85 0.070(5) 0.039(4) 0.085(6) 0.010(4) 0.023(5) 0.006(4)
N9 0.078(6) 0.083(6) 0.102(7) 0.004(6) 0.008(6) 0.030(5)
C91 0.035(4) 0.076(7) 0.080(6) 0.002(6) 0.011(4) 0.006(4)
C92 0.052(5) 0.086(6) 0.063(5) -0.014(4) 0.026(4) -0.013(4)
N93 0.079(8) 0.232(18) 0.254(19) -0.164(17) -0.049(11) 0.064(10)
C94 0.046(5) 0.084(8) 0.141(11) -0.024(8) 0.001(6) 0.024(5)
C95 0.046(5) 0.075(6) 0.110(7) 0.027(6) 0.027(5) 0.029(4)

loop_
_atom_type_symbol
_atom_type_description
_atom_type_scat_dispersion_real
_atom_type_scat_dispersion_imag
_atom_type_scat_source
C C 0.0033 0.0016 'International Tables Vol C Tables 4.2.6.8 and 6.1.1.4'
H H 0.0000 0.0000 'International Tables Vol C Tables 4.2.6.8 and 6.1.1.4'
N N 0.0061 0.0033 'International Tables Vol C Tables 4.2.6.8 and 6.1.1.4'
O O 0.0106 0.0060 'International Tables Vol C Tables 4.2.6.8 and 6.1.1.4'
Cr Cr 0.3209 0.6236 'International Tables Vol C Tables 4.2.6.8 and 6.1.1.4'
Cl Cl 0.1484 0.1585 'International Tables Vol C Tables 4.2.6.8 and 6.1.1.4'
Li Li -0.0003 0.0001 'International Tables Vol C Tables 4.2.6.8 and 6.1.1.4'

loop_
_geom_angle_atom_site_label_1
_geom_angle_atom_site_label_2
_geom_angle_atom_site_label_3
_geom_angle
_geom_angle_site_symmetry_1
_geom_angle_site_symmetry_3
_geom_angle_publ_flag
O2 Cr1 O4 78.90(7) . . ?
O2 Cr1 O1 86.58(7) . . ?
O4 Cr1 O1 87.84(7) . . ?
O2 Cr1 O3 87.55(7) . . ?
O4 Cr1 O3 87.95(7) . . ?
O1 Cr1 O3 173.34(7) . . ?
O2 Cr1 Cl2 94.79(5) . . ?
O4 Cr1 Cl2 173.67(6) . . ?
O1 Cr1 Cl2 92.20(5) . . ?
O3 Cr1 Cl2 91.42(5) . . ?
O2 Cr1 Cl1 172.19(5) . . ?
O4 Cr1 Cl1 93.31(5) . . ?
O1 Cr1 Cl1 92.66(5) . . ?
O3 Cr1 Cl1 92.73(5) . . ?
Cl2 Cr1 Cl1 93.00(3) . . ?
O2 Cr1 Li1 40.06(10) . . ?
O4 Cr1 Li1 38.84(10) . . ?
O1 Cr1 Li1 85.83(10) . . ?
O3 Cr1 Li1 87.66(10) . . ?
Cl2 Cr1 Li1 134.85(9) . . ?
Cl1 Cr1 Li1 132.14(9) . . ?
C102 C103 H10A 109.5 . . ?
C102 C103 H10B 109.5 . . ?
H10A C103 H10B 109.5 . . ?
C102 C103 H10C 109.5 . . ?
H10A C103 H10C 109.5 . . ?
H10B C103 H10C 109.5 . . ?
C101 C102 C103 111.1(4) . . ?
C101 C102 H10D 109.4 . . ?
C103 C102 H10D 109.4 . . ?
C101 C102 H10E 109.4 . . ?
C103 C102 H10E 109.4 . . ?
H10D C102 H10E 108.0 . . ?
C102 C101 O1 116.6(3) . . ?
C102 C101 H10F 108.1 . . ?
O1 C101 H10F 108.1 . . ?
C102 C101 H10G 108.1 . . ?
O1 C101 H10G 108.1 . . ?
H10F C101 H10G 107.3 . . ?
C11 O1 C101 115.7(2) . . ?
C11 O1 Cr1 116.54(14) . . ?
C101 O1 Cr1 126.91(17) . . ?
C12 C11 C16 123.2(2) . . ?
C12 C11 O1 118.9(2) . . ?
C16 C11 O1 117.8(2) . . ?
C11 C12 C13 117.2(2) . . ?
C11 C12 C47 122.8(2) . . ?
C13 C12 C47 120.0(2) . . ?
C14 C13 C12 122.5(2) . . ?
C14 C13 H13 118.7 . . ?
C12 C13 H13 118.7 . . ?
C13 C14 C15 117.3(2) . . ?
C13 C14 C141 123.4(2) . . ?
C15 C14 C141 119.3(2) . . ?
C14 C141 C142 109.1(2) . . ?
C14 C141 C144 111.9(2) . . ?
C142 C141 C144 109.8(2) . . ?
C14 C141 C143 109.7(2) . . ?
C142 C141 C143 109.1(3) . . ?
C144 C141 C143 107.2(2) . . ?
C141 C142 H14A 109.5 . . ?
C141 C142 H14B 109.5 . . ?
H14A C142 H14B 109.5 . . ?
C141 C142 H14C 109.5 . . ?
H14A C142 H14C 109.5 . . ?
H14B C142 H14C 109.5 . . ?
C141 C143 H14D 109.5 . . ?
C141 C143 H14E 109.5 . . ?
H14D C143 H14E 109.5 . . ?
C141 C143 H14F 109.5 . . ?
H14D C143 H14F 109.5 . . ?
H14E C143 H14F 109.5 . . ?
C141 C144 H14G 109.5 . . ?
C141 C144 H14H 109.5 . . ?
H14G C144 H14H 109.5 . . ?
C141 C144 H14I 109.5 . . ?
H14G C144 H14I 109.5 . . ?
H14H C144 H14I 109.5 . . ?
C16 C15 C14 122.7(2) . . ?
C16 C15 H15 118.7 . . ?
C14 C15 H15 118.7 . . ?
C15 C16 C11 117.0(2) . . ?
C15 C16 C17 119.9(2) . . ?
C11 C16 C17 123.1(2) . . ?
C22 C17 C16 117.8(2) . . ?
C22 C17 H17A 107.9 . . ?
C16 C17 H17A 107.9 . . ?
C22 C17 H17B 107.9 . . ?
C16 C17 H17B 107.9 . . ?
H17A C17 H17B 107.2 . . ?
C21 O2 Cr1 135.63(15) . . ?
C21 O2 Li1 122.3(2) . . ?
Cr1 O2 Li1 102.10(16) . . ?
O2 C21 C26 119.7(2) . . ?
O2 C21 C22 120.1(2) . . ?
C26 C21 C22 120.0(2) . . ?
C23 C22 C21 119.0(2) . . ?
C23 C22 C17 120.2(2) . . ?
C21 C22 C17 120.4(2) . . ?
C22 C23 C24 122.4(3) . . ?
C22 C23 H23 118.8 . . ?
C24 C23 H23 118.8 . . ?
C23 C24 C25 117.2(3) . . ?
C23 C24 C241 120.0(3) . . ?
C25 C24 C241 122.8(3) . . ?
C243 C241 C242 116.1(4) . . ?
C243 C241 C24 111.3(4) . . ?
C242 C241 C24 113.4(3) . . ?
C243 C241 C244 105.8(4) . . ?
C242 C241 C244 100.9(4) . . ?
C24 C241 C244 108.2(4) . . ?
C241 C242 H24A 109.5 . . ?
C241 C242 H24B 109.5 . . ?
H24A C242 H24B 109.5 . . ?
C241 C242 H24C 109.5 . . ?
H24A C242 H24C 109.5 . . ?
H24B C242 H24C 109.5 . . ?
C241 C243 H24D 109.5 . . ?
C241 C243 H24E 109.5 . . ?
H24D C243 H24E 109.5 . . ?
C241 C243 H24F 109.5 . . ?
H24D C243 H24F 109.5 . . ?
H24E C243 H24F 109.5 . . ?
C241 C244 H24G 109.5 . . ?
C241 C244 H24H 109.5 . . ?
H24G C244 H24H 109.5 . . ?
C241 C244 H24I 109.5 . . ?
H24G C244 H24I 109.5 . . ?
H24H C244 H24I 109.5 . . ?
C26 C25 C24 122.2(3) . . ?
C26 C25 H25 118.9 . . ?
C24 C25 H25 118.9 . . ?
C25 C26 C21 119.2(2) . . ?
C25 C26 C27 120.1(2) . . ?
C21 C26 C27 120.4(2) . . ?
C26 C27 C32 117.8(2) . . ?
C26 C27 H27A 107.8 . . ?
C32 C27 H27A 107.8 . . ?
C26 C27 H27B 107.8 . . ?
C32 C27 H27B 107.8 . . ?
H27A C27 H27B 107.2 . . ?
C302 C303 H30A 109.5 . . ?
C302 C303 H30B 109.5 . . ?
H30A C303 H30B 109.5 . . ?
C302 C303 H30C 109.5 . . ?
H30A C303 H30C 109.5 . . ?
H30B C303 H30C 109.5 . . ?
C301 C302 C303 110.1(2) . . ?
C301 C302 H30D 109.6 . . ?
C303 C302 H30D 109.6 . . ?
C301 C302 H30E 109.6 . . ?
C303 C302 H30E 109.6 . . ?
H30D C302 H30E 108.1 . . ?
O3 C301 C302 114.3(2) . . ?
O3 C301 H30F 108.7 . . ?
C302 C301 H30F 108.7 . . ?
O3 C301 H30G 108.7 . . ?
C302 C301 H30G 108.7 . . ?
H30F C301 H30G 107.6 . . ?
C31 O3 C301 116.96(19) . . ?
C31 O3 Cr1 115.33(13) . . ?
C301 O3 Cr1 126.60(16) . . ?
C32 C31 C36 122.3(3) . . ?
C32 C31 O3 118.2(2) . . ?
C36 C31 O3 119.1(3) . . ?
C33 C32 C31 118.0(3) . . ?
C33 C32 C27 119.7(3) . . ?
C31 C32 C27 122.3(2) . . ?
C32 C33 C34 122.3(3) . . ?
C32 C33 H33 118.9 . . ?
C34 C33 H33 118.9 . . ?
C35 C34 C33 117.0(3) . . ?
C35 C34 C341 123.6(4) . . ?
C33 C34 C341 119.4(4) . . ?
C34 C341 C342 109.0(3) . . ?
C34 C341 C343 108.7(3) . . ?
C342 C341 C343 109.5(5) . . ?
C34 C341 C344 111.2(5) . . ?
C342 C341 C344 108.4(3) . . ?
C343 C341 C344 110.0(4) . . ?
C341 C342 H34A 109.5 . . ?
C341 C342 H34B 109.5 . . ?
H34A C342 H34B 109.5 . . ?
C341 C342 H34C 109.5 . . ?
H34A C342 H34C 109.5 . . ?
H34B C342 H34C 109.5 . . ?
C341 C343 H34D 109.5 . . ?
C341 C343 H34E 109.5 . . ?
H34D C343 H34E 109.5 . . ?
C341 C343 H34F 109.5 . . ?
H34D C343 H34F 109.5 . . ?
H34E C343 H34F 109.5 . . ?
C341 C344 H34G 109.5 . . ?
C341 C344 H34H 109.5 . . ?
H34G C344 H34H 109.5 . . ?
C341 C344 H34I 109.5 . . ?
H34G C344 H34I 109.5 . . ?
H34H C344 H34I 109.5 . . ?
C34 C35 C36 123.3(3) . . ?
C34 C35 H35 118.4 . . ?
C36 C35 H35 118.4 . . ?
C35 C36 C31 116.9(3) . . ?
C35 C36 C37 120.4(3) . . ?
C31 C36 C37 122.7(3) . . ?
C36 C37 C42 116.6(3) . . ?
C36 C37 H37A 108.1 . . ?
C42 C37 H37A 108.1 . . ?
C36 C37 H37B 108.1 . . ?
C42 C37 H37B 108.1 . . ?
H37A C37 H37B 107.3 . . ?
C41 O4 Cr1 135.07(16) . . ?
C41 O4 Li1 121.5(2) . . ?
Cr1 O4 Li1 103.41(15) . . ?
O4 C41 C42 119.7(2) . . ?
O4 C41 C46 120.1(2) . . ?
C42 C41 C46 120.1(2) . . ?
C43 C42 C41 118.8(3) . . ?
C43 C42 C37 120.7(2) . . ?
C41 C42 C37 120.1(2) . . ?
C44 C43 C42 122.7(3) . . ?
C44 C43 H43 118.7 . . ?
C42 C43 H43 118.7 . . ?
C45 C44 C43 117.0(3) . . ?
C45 C44 C441 122.4(3) . . ?
C43 C44 C441 120.5(3) . . ?
C442 C441 C444 109.1(3) . . ?
C442 C441 C44 108.4(4) . . ?
C444 C441 C44 112.2(3) . . ?
C442 C441 C443 110.1(4) . . ?
C444 C441 C443 107.7(4) . . ?
C44 C441 C443 109.4(3) . . ?
C441 C442 H44A 109.5 . . ?
C441 C442 H44B 109.5 . . ?
H44A C442 H44B 109.5 . . ?
C441 C442 H44C 109.5 . . ?
H44A C442 H44C 109.5 . . ?
H44B C442 H44C 109.5 . . ?
C441 C443 H44D 109.5 . . ?
C441 C443 H44E 109.5 . . ?
H44D C443 H44E 109.5 . . ?
C441 C443 H44F 109.5 . . ?
H44D C443 H44F 109.5 . . ?
H44E C443 H44F 109.5 . . ?
C441 C444 H44G 109.5 . . ?
C441 C444 H44H 109.5 . . ?
H44G C444 H44H 109.5 . . ?
C441 C444 H44I 109.5 . . ?
H44G C444 H44I 109.5 . . ?
H44H C444 H44I 109.5 . . ?
C44 C45 C46 122.3(2) . . ?
C44 C45 H45 118.9 . . ?
C46 C45 H45 118.9 . . ?
C41 C46 C45 118.9(2) . . ?
C41 C46 C47 120.7(2) . . ?
C45 C46 C47 120.1(2) . . ?
C46 C47 C12 118.3(2) . . ?
C46 C47 H47A 107.7 . . ?
C12 C47 H47A 107.7 . . ?
C46 C47 H47B 107.7 . . ?
C12 C47 H47B 107.7 . . ?
H47A C47 H47B 107.1 . . ?
O4 Li1 O2 75.58(17) . . ?
O4 Li1 N2 170.5(3) . . ?
O2 Li1 N2 94.9(2) . . ?
O4 Li1 N1 97.2(2) . . ?
O2 Li1 N1 172.2(3) . . ?
N2 Li1 N1 92.4(2) . . ?
O4 Li1 Cr1 37.75(9) . . ?
O2 Li1 Cr1 37.84(9) . . ?
N2 Li1 Cr1 132.7(2) . . ?
N1 Li1 Cr1 134.9(2) . . ?
C51 N1 Li1 164.5(3) . . ?
N1 C51 C52 179.1(4) . . ?
C51 C52 H52A 109.5 . . ?
C51 C52 H52B 109.5 . . ?
H52A C52 H52B 109.5 . . ?
C51 C52 H52C 109.5 . . ?
H52A C52 H52C 109.5 . . ?
H52B C52 H52C 109.5 . . ?
C61 N2 Li1 165.4(3) . . ?
N2 C61 C62 179.0(4) . . ?
C61 C62 H62A 109.5 . . ?
C61 C62 H62B 109.5 . . ?
H62A C62 H62B 109.5 . . ?
C61 C62 H62C 109.5 . . ?
H62A C62 H62C 109.5 . . ?
H62B C62 H62C 109.5 . . ?
N7 C71 C72 177.4(5) . . ?
C71 C72 H72A 109.5 . . ?
C71 C72 H72B 109.5 . . ?
H72A C72 H72B 109.5 . . ?
C71 C72 H72C 109.5 . . ?
H72A C72 H72C 109.5 . . ?
H72B C72 H72C 109.5 . . ?
N8 C81 C82 178.7(9) . . ?
C81 C82 H82A 109.5 . . ?
C81 C82 H82B 109.5 . . ?
H82A C82 H82B 109.5 . . ?
C81 C82 H82C 109.5 . . ?
H82A C82 H82C 109.5 . . ?
H82B C82 H82C 109.5 . . ?
N83 C84 C85 179.6(12) . . ?
C84 C85 H85A 109.5 . . ?
C84 C85 H85B 109.5 . . ?
H85A C85 H85B 109.5 . . ?
C84 C85 H85C 109.5 . . ?
H85A C85 H85C 109.5 . . ?
H85B C85 H85C 109.5 . . ?
N9 C91 C92 175.2(12) . . ?
N93 C94 C95 178.2(12) . . ?
C94 C95 H95A 109.5 . . ?
C94 C95 H95B 109.5 . . ?
H95A C95 H95B 109.5 . . ?
C94 C95 H95C 109.5 . . ?
H95A C95 H95C 109.5 . . ?
H95B C95 H95C 109.5 . . ?

loop_
_geom_bond_atom_site_label_1
_geom_bond_atom_site_label_2
_geom_bond_distance
_geom_bond_site_symmetry_2
_geom_bond_publ_flag
Cr1 O2 1.9120(16) . ?
Cr1 O4 1.9181(16) . ?
Cr1 O1 2.0580(17) . ?
Cr1 O3 2.0699(17) . ?
Cr1 Cl2 2.3022(7) . ?
Cr1 Cl1 2.3304(8) . ?
Cr1 Li1 3.048(5) . ?
C103 C102 1.521(5) . ?
C103 H10A 0.9600 . ?
C103 H10B 0.9600 . ?
C103 H10C 0.9600 . ?
C102 C101 1.429(5) . ?
C102 H10D 0.9700 . ?
C102 H10E 0.9700 . ?
C101 O1 1.465(3) . ?
C101 H10F 0.9700 . ?
C101 H10G 0.9700 . ?
O1 C11 1.420(3) . ?
C11 C12 1.386(3) . ?
C11 C16 1.390(3) . ?
C12 C13 1.394(3) . ?
C12 C47 1.520(3) . ?
C13 C14 1.387(4) . ?
C13 H13 0.9300 . ?
C14 C15 1.398(3) . ?
C14 C141 1.528(4) . ?
C141 C142 1.530(4) . ?
C141 C144 1.532(4) . ?
C141 C143 1.532(4) . ?
C142 H14A 0.9600 . ?
C142 H14B 0.9600 . ?
C142 H14C 0.9600 . ?
C143 H14D 0.9600 . ?
C143 H14E 0.9600 . ?
C143 H14F 0.9600 . ?
C144 H14G 0.9600 . ?
C144 H14H 0.9600 . ?
C144 H14I 0.9600 . ?
C15 C16 1.388(3) . ?
C15 H15 0.9300 . ?
C16 C17 1.515(3) . ?
C17 C22 1.512(3) . ?
C17 H17A 0.9700 . ?
C17 H17B 0.9700 . ?
O2 C21 1.341(3) . ?
O2 Li1 2.006(5) . ?
C21 C26 1.393(3) . ?
C21 C22 1.402(3) . ?
C22 C23 1.385(4) . ?
C23 C24 1.390(4) . ?
C23 H23 0.9300 . ?
C24 C25 1.397(4) . ?
C24 C241 1.534(4) . ?
C241 C243 1.450(7) . ?
C241 C242 1.487(5) . ?
C241 C244 1.631(8) . ?
C242 H24A 0.9600 . ?
C242 H24B 0.9600 . ?
C242 H24C 0.9600 . ?
C243 H24D 0.9600 . ?
C243 H24E 0.9600 . ?
C243 H24F 0.9600 . ?
C244 H24G 0.9600 . ?
C244 H24H 0.9600 . ?
C244 H24I 0.9600 . ?
C25 C26 1.389(4) . ?
C25 H25 0.9300 . ?
C26 C27 1.516(3) . ?
C27 C32 1.516(3) . ?
C27 H27A 0.9700 . ?
C27 H27B 0.9700 . ?
C303 C302 1.524(4) . ?
C303 H30A 0.9600 . ?
C303 H30B 0.9600 . ?
C303 H30C 0.9600 . ?
C302 C301 1.493(4) . ?
C302 H30D 0.9700 . ?
C302 H30E 0.9700 . ?
C301 O3 1.463(3) . ?
C301 H30F 0.9700 . ?
C301 H30G 0.9700 . ?
O3 C31 1.409(3) . ?
C31 C32 1.387(4) . ?
C31 C36 1.393(3) . ?
C32 C33 1.380(4) . ?
C33 C34 1.400(5) . ?
C33 H33 0.9300 . ?
C34 C35 1.381(6) . ?
C34 C341 1.524(5) . ?
C341 C342 1.531(5) . ?
C341 C343 1.538(7) . ?
C341 C344 1.553(8) . ?
C342 H34A 0.9600 . ?
C342 H34B 0.9600 . ?
C342 H34C 0.9600 . ?
C343 H34D 0.9600 . ?
C343 H34E 0.9600 . ?
C343 H34F 0.9600 . ?
C344 H34G 0.9600 . ?
C344 H34H 0.9600 . ?
C344 H34I 0.9600 . ?
C35 C36 1.389(5) . ?
C35 H35 0.9300 . ?
C36 C37 1.515(5) . ?
C37 C42 1.528(4) . ?
C37 H37A 0.9700 . ?
C37 H37B 0.9700 . ?
O4 C41 1.338(3) . ?
O4 Li1 1.965(5) . ?
C41 C42 1.394(4) . ?
C41 C46 1.396(3) . ?
C42 C43 1.390(4) . ?
C43 C44 1.389(4) . ?
C43 H43 0.9300 . ?
C44 C45 1.387(4) . ?
C44 C441 1.535(4) . ?
C441 C442 1.515(8) . ?
C441 C444 1.532(5) . ?
C441 C443 1.545(7) . ?
C442 H44A 0.9600 . ?
C442 H44B 0.9600 . ?
C442 H44C 0.9600 . ?
C443 H44D 0.9600 . ?
C443 H44E 0.9600 . ?
C443 H44F 0.9600 . ?
C444 H44G 0.9600 . ?
C444 H44H 0.9600 . ?
C444 H44I 0.9600 . ?
C45 C46 1.397(3) . ?
C45 H45 0.9300 . ?
C46 C47 1.512(3) . ?
C47 H47A 0.9700 . ?
C47 H47B 0.9700 . ?
Li1 N2 2.088(6) . ?
Li1 N1 2.126(5) . ?
N1 C51 1.131(4) . ?
C51 C52 1.467(5) . ?
C52 H52A 0.9600 . ?
C52 H52B 0.9600 . ?
C52 H52C 0.9600 . ?
N2 C61 1.135(4) . ?
C61 C62 1.441(5) . ?
C62 H62A 0.9600 . ?
C62 H62B 0.9600 . ?
C62 H62C 0.9600 . ?
N7 C71 1.116(5) . ?
C71 C72 1.438(6) . ?
C72 H72A 0.9600 . ?
C72 H72B 0.9600 . ?
C72 H72C 0.9600 . ?
N8 C81 1.155(9) . ?
C81 C82 1.432(10) . ?
C82 H82A 0.9600 . ?
C82 H82B 0.9600 . ?
C82 H82C 0.9600 . ?
N83 C84 1.130(11) . ?
C84 C85 1.429(11) . ?
C85 H85A 0.9600 . ?
C85 H85B 0.9600 . ?
C85 H85C 0.9600 . ?
N9 C91 1.116(12) . ?
C91 C92 1.431(12) . ?
C92 H92A 0.9600 . ?
C92 H92B 0.9600 . ?
C92 H92C 0.9600 . ?
N93 C94 1.051(14) . ?
C94 C95 1.387(14) . ?
C95 H95A 0.9600 . ?
C95 H95B 0.9600 . ?
C95 H95C 0.9600 . ?

loop_
_geom_torsion_atom_site_label_1
_geom_torsion_atom_site_label_2
_geom_torsion_atom_site_label_3
_geom_torsion_atom_site_label_4
_geom_torsion
_geom_torsion_site_symmetry_1
_geom_torsion_site_symmetry_2
_geom_torsion_site_symmetry_3
_geom_torsion_site_symmetry_4
_geom_torsion_publ_flag
C103 C102 C101 O1 -175.7(3) . . . . ?
C102 C101 O1 C11 68.9(4) . . . . ?
C102 C101 O1 Cr1 -122.1(3) . . . . ?
O2 Cr1 O1 C11 -40.31(16) . . . . ?
O4 Cr1 O1 C11 38.69(16) . . . . ?
Cl2 Cr1 O1 C11 -134.98(15) . . . . ?
Cl1 Cr1 O1 C11 131.91(15) . . . . ?
Li1 Cr1 O1 C11 -0.17(17) . . . . ?
O2 Cr1 O1 C101 150.8(2) . . . . ?
O4 Cr1 O1 C101 -130.2(2) . . . . ?
Cl2 Cr1 O1 C101 56.1(2) . . . . ?
Cl1 Cr1 O1 C101 -37.0(2) . . . . ?
Li1 Cr1 O1 C101 -169.0(2) . . . . ?
C101 O1 C11 C12 83.4(3) . . . . ?
Cr1 O1 C11 C12 -86.7(2) . . . . ?
C101 O1 C11 C16 -101.0(3) . . . . ?
Cr1 O1 C11 C16 88.9(2) . . . . ?
C16 C11 C12 C13 3.4(4) . . . . ?
O1 C11 C12 C13 178.7(2) . . . . ?
C16 C11 C12 C47 -177.3(2) . . . . ?
O1 C11 C12 C47 -2.0(3) . . . . ?
C11 C12 C13 C14 -0.7(3) . . . . ?
C47 C12 C13 C14 180.0(2) . . . . ?
C12 C13 C14 C15 -1.9(3) . . . . ?
C12 C13 C14 C141 179.4(2) . . . . ?
C13 C14 C141 C142 111.2(3) . . . . ?
C15 C14 C141 C142 -67.5(3) . . . . ?
C13 C14 C141 C144 -10.5(3) . . . . ?
C15 C14 C141 C144 170.8(2) . . . . ?
C13 C14 C141 C143 -129.3(3) . . . . ?
C15 C14 C141 C143 52.0(3) . . . . ?
C13 C14 C15 C16 2.1(4) . . . . ?
C141 C14 C15 C16 -179.2(2) . . . . ?
C14 C15 C16 C11 0.3(4) . . . . ?
C14 C15 C16 C17 -179.7(2) . . . . ?
C12 C11 C16 C15 -3.2(4) . . . . ?
O1 C11 C16 C15 -178.6(2) . . . . ?
C12 C11 C16 C17 176.9(2) . . . . ?
O1 C11 C16 C17 1.5(3) . . . . ?
C15 C16 C17 C22 81.7(3) . . . . ?
C11 C16 C17 C22 -98.3(3) . . . . ?
O4 Cr1 O2 C21 179.5(2) . . . . ?
O1 Cr1 O2 C21 -92.0(2) . . . . ?
O3 Cr1 O2 C21 91.1(2) . . . . ?
Cl2 Cr1 O2 C21 -0.1(2) . . . . ?
Li1 Cr1 O2 C21 -179.6(3) . . . . ?
O4 Cr1 O2 Li1 -0.89(15) . . . . ?
O1 Cr1 O2 Li1 87.58(15) . . . . ?
O3 Cr1 O2 Li1 -89.28(15) . . . . ?
Cl2 Cr1 O2 Li1 179.50(15) . . . . ?
Cr1 O2 C21 C26 -91.6(3) . . . . ?
Li1 O2 C21 C26 88.8(3) . . . . ?
Cr1 O2 C21 C22 92.2(3) . . . . ?
Li1 O2 C21 C22 -87.4(3) . . . . ?
O2 C21 C22 C23 173.7(2) . . . . ?
C26 C21 C22 C23 -2.5(4) . . . . ?
O2 C21 C22 C17 -13.5(4) . . . . ?
C26 C21 C22 C17 170.3(2) . . . . ?
C16 C17 C22 C23 -135.0(3) . . . . ?
C16 C17 C22 C21 52.3(3) . . . . ?
C21 C22 C23 C24 2.0(5) . . . . ?
C17 C22 C23 C24 -170.8(3) . . . . ?
C22 C23 C24 C25 -0.8(5) . . . . ?
C22 C23 C24 C241 176.9(4) . . . . ?
C23 C24 C241 C243 60.9(6) . . . . ?
C25 C24 C241 C243 -121.5(4) . . . . ?
C23 C24 C241 C242 -166.0(4) . . . . ?
C25 C24 C241 C242 11.5(7) . . . . ?
C23 C24 C241 C244 -54.9(5) . . . . ?
C25 C24 C241 C244 122.6(4) . . . . ?
C23 C24 C25 C26 0.1(5) . . . . ?
C241 C24 C25 C26 -177.5(4) . . . . ?
C24 C25 C26 C21 -0.7(5) . . . . ?
C24 C25 C26 C27 172.0(3) . . . . ?
O2 C21 C26 C25 -174.4(2) . . . . ?
C22 C21 C26 C25 1.9(4) . . . . ?
O2 C21 C26 C27 13.0(4) . . . . ?
C22 C21 C26 C27 -170.8(2) . . . . ?
C25 C26 C27 C32 135.8(3) . . . . ?
C21 C26 C27 C32 -51.6(3) . . . . ?
C303 C302 C301 O3 178.4(2) . . . . ?
C302 C301 O3 C31 -71.3(3) . . . . ?
C302 C301 O3 Cr1 121.4(2) . . . . ?
O2 Cr1 O3 C31 41.17(16) . . . . ?
O4 Cr1 O3 C31 -37.79(16) . . . . ?
Cl2 Cr1 O3 C31 135.91(15) . . . . ?
Cl1 Cr1 O3 C31 -131.01(15) . . . . ?
Li1 Cr1 O3 C31 1.08(17) . . . . ?
O2 Cr1 O3 C301 -151.32(19) . . . . ?
O4 Cr1 O3 C301 129.71(19) . . . . ?
Cl2 Cr1 O3 C301 -56.59(18) . . . . ?
Cl1 Cr1 O3 C301 36.49(18) . . . . ?
Li1 Cr1 O3 C301 168.6(2) . . . . ?
C301 O3 C31 C32 104.0(3) . . . . ?
Cr1 O3 C31 C32 -87.2(2) . . . . ?
C301 O3 C31 C36 -82.9(3) . . . . ?
Cr1 O3 C31 C36 85.9(2) . . . . ?
C36 C31 C32 C33 3.4(4) . . . . ?
O3 C31 C32 C33 176.2(2) . . . . ?
C36 C31 C32 C27 -177.0(2) . . . . ?
O3 C31 C32 C27 -4.2(3) . . . . ?
C26 C27 C32 C33 -79.4(3) . . . . ?
C26 C27 C32 C31 100.9(3) . . . . ?
C31 C32 C33 C34 -0.5(4) . . . . ?
C27 C32 C33 C34 179.8(2) . . . . ?
C32 C33 C34 C35 -1.2(4) . . . . ?
C32 C33 C34 C341 179.1(3) . . . . ?
C35 C34 C341 C342 -116.7(4) . . . . ?
C33 C34 C341 C342 63.0(5) . . . . ?
C35 C34 C341 C343 124.0(5) . . . . ?
C33 C34 C341 C343 -56.3(5) . . . . ?
C35 C34 C341 C344 2.8(5) . . . . ?
C33 C34 C341 C344 -177.5(3) . . . . ?
C33 C34 C35 C36 0.1(4) . . . . ?
C341 C34 C35 C36 179.8(3) . . . . ?
C34 C35 C36 C31 2.5(4) . . . . ?
C34 C35 C36 C37 -177.4(3) . . . . ?
C32 C31 C36 C35 -4.3(4) . . . . ?
O3 C31 C36 C35 -177.0(2) . . . . ?
C32 C31 C36 C37 175.6(2) . . . . ?
O3 C31 C36 C37 2.9(4) . . . . ?
C35 C36 C37 C42 79.0(4) . . . . ?
C31 C36 C37 C42 -100.9(3) . . . . ?
O2 Cr1 O4 C41 178.7(2) . . . . ?
O1 Cr1 O4 C41 91.8(2) . . . . ?
O3 Cr1 O4 C41 -93.4(2) . . . . ?
Cl1 Cr1 O4 C41 -0.8(2) . . . . ?
Li1 Cr1 O4 C41 177.8(3) . . . . ?
O2 Cr1 O4 Li1 0.91(16) . . . . ?
O1 Cr1 O4 Li1 -86.03(16) . . . . ?
O3 Cr1 O4 Li1 88.81(16) . . . . ?
Cl1 Cr1 O4 Li1 -178.57(15) . . . . ?
Cr1 O4 C41 C42 92.0(3) . . . . ?
Li1 O4 C41 C42 -90.5(3) . . . . ?
Cr1 O4 C41 C46 -91.0(3) . . . . ?
Li1 O4 C41 C46 86.5(3) . . . . ?
O4 C41 C42 C43 173.3(3) . . . . ?
C46 C41 C42 C43 -3.7(5) . . . . ?
O4 C41 C42 C37 -13.8(5) . . . . ?
C46 C41 C42 C37 169.2(3) . . . . ?
C36 C37 C42 C43 -134.5(4) . . . . ?
C36 C37 C42 C41 52.7(5) . . . . ?
C41 C42 C43 C44 0.9(6) . . . . ?
C37 C42 C43 C44 -172.0(4) . . . . ?
C42 C43 C44 C45 1.9(6) . . . . ?
C42 C43 C44 C441 -179.7(4) . . . . ?
C45 C44 C441 C442 -113.9(4) . . . . ?
C43 C44 C441 C442 67.8(5) . . . . ?
C45 C44 C441 C444 6.6(6) . . . . ?
C43 C44 C441 C444 -171.7(4) . . . . ?
C45 C44 C441 C443 126.0(4) . . . . ?
C43 C44 C441 C443 -52.3(6) . . . . ?
C43 C44 C45 C46 -2.1(5) . . . . ?
C441 C44 C45 C46 179.6(4) . . . . ?
O4 C41 C46 C45 -173.4(2) . . . . ?
C42 C41 C46 C45 3.6(4) . . . . ?
O4 C41 C46 C47 13.2(4) . . . . ?
C42 C41 C46 C47 -169.8(3) . . . . ?
C44 C45 C46 C41 -0.7(4) . . . . ?
C44 C45 C46 C47 172.7(3) . . . . ?
C41 C46 C47 C12 -51.9(3) . . . . ?
C45 C46 C47 C12 134.9(3) . . . . ?
C11 C12 C47 C46 98.6(3) . . . . ?
C13 C12 C47 C46 -82.1(3) . . . . ?
C41 O4 Li1 O2 -179.07(18) . . . . ?
Cr1 O4 Li1 O2 -0.88(15) . . . . ?
C41 O4 Li1 N1 3.9(3) . . . . ?
Cr1 O4 Li1 N1 -177.89(14) . . . . ?
C41 O4 Li1 Cr1 -178.2(2) . . . . ?
C21 O2 Li1 O4 -179.43(18) . . . . ?
Cr1 O2 Li1 O4 0.88(15) . . . . ?
C21 O2 Li1 N2 1.1(3) . . . . ?
Cr1 O2 Li1 N2 -178.61(14) . . . . ?
C21 O2 Li1 Cr1 179.7(2) . . . . ?
O2 Cr1 Li1 O4 -178.6(2) . . . . ?
O1 Cr1 Li1 O4 91.74(14) . . . . ?
O3 Cr1 Li1 O4 -89.64(14) . . . . ?
Cl2 Cr1 Li1 O4 -179.31(9) . . . . ?
Cl1 Cr1 Li1 O4 1.9(2) . . . . ?
O4 Cr1 Li1 O2 178.6(2) . . . . ?
O1 Cr1 Li1 O2 -89.65(14) . . . . ?
O3 Cr1 Li1 O2 88.97(14) . . . . ?
Cl2 Cr1 Li1 O2 -0.7(2) . . . . ?
Cl1 Cr1 Li1 O2 -179.46(9) . . . . ?
O2 Cr1 Li1 N2 1.88(19) . . . . ?
O4 Cr1 Li1 N2 -179.5(4) . . . . ?
O1 Cr1 Li1 N2 -87.8(3) . . . . ?
O3 Cr1 Li1 N2 90.9(3) . . . . ?
Cl2 Cr1 Li1 N2 1.2(4) . . . . ?
Cl1 Cr1 Li1 N2 -177.6(2) . . . . ?
O2 Cr1 Li1 N1 -175.7(4) . . . . ?
O4 Cr1 Li1 N1 3.0(2) . . . . ?
O1 Cr1 Li1 N1 94.7(3) . . . . ?
O3 Cr1 Li1 N1 -86.7(3) . . . . ?
Cl2 Cr1 Li1 N1 -176.4(2) . . . . ?
Cl1 Cr1 Li1 N1 4.9(4) . . . . ?
O4 Li1 N1 C51 70.6(12) . . . . ?
N2 Li1 N1 C51 -109.4(12) . . . . ?
Cr1 Li1 N1 C51 68.8(13) . . . . ?
O2 Li1 N2 C61 40.3(12) . . . . ?
N1 Li1 N2 C61 -142.6(10) . . . . ?
Cr1 Li1 N2 C61 39.2(12) . . . . ?
